data_4035066
loop_
_publ_author_name
'Prasad, Sure Siva'
'Reddy, Narra Rajashekar'
'Baskaran, Sundarababu'

_publ_section_title
;
 One-Pot Synthesis of Structurally Diverse Iminosugar-Based Hybrid
 Molecules.
;
_journal_issue 17
_journal_name_full 'The Journal of organic chemistry'
_journal_page_first 9604
_journal_page_last 9618
_journal_paper_doi 10.1021/acs.joc.8b00748
_journal_volume 83
_journal_year 2018
_chemical_formula_moiety 'C21 H19 N O7'
_chemical_formula_sum 'C21 H19 N O7'
_chemical_formula_weight 397.37
_space_group_IT_number 19
_space_group_name_Hall 'P 2ac 2ab'
_space_group_name_H-M_alt 'P 21 21 21'
_symmetry_cell_setting orthorhombic
_symmetry_space_group_name_H-M 'P 21 21 21'
_atom_sites_solution_hydrogens geom
_atom_sites_solution_primary direct
_atom_sites_solution_secondary difmap
_audit_creation_method SHELXL-97
_cell_angle_alpha 90.00
_cell_angle_beta 90.00
_cell_angle_gamma 90.00
_cell_formula_units_Z 4
_cell_length_a 7.3556(2)
_cell_length_b 11.9761(4)
_cell_length_c 21.0147(7)
_cell_measurement_reflns_used 4046
_cell_measurement_temperature 298(2)
_cell_measurement_theta_max 28.13
_cell_measurement_theta_min 2.93
_cell_volume 1851.21(10)
_computing_cell_refinement 'Bruker SMART'
_computing_data_collection 'Bruker SMART'
_computing_data_reduction 'Bruker SAINT'
_computing_molecular_graphics 'Bruker SHELXTL'
_computing_publication_material 'Bruker SHELXTL'
_computing_structure_refinement 'SHELXL-97 (Sheldrick, 1997)'
_computing_structure_solution 'SHELXS-97 (Sheldrick, 1990)'
_diffrn_ambient_temperature 298(2)
_diffrn_measured_fraction_theta_full 0.967
_diffrn_measured_fraction_theta_max 0.967
_diffrn_measurement_device_type 'Bruker APEX II CCD area detector'
_diffrn_measurement_method 'phi and omega scans'
_diffrn_radiation_monochromator graphite
_diffrn_radiation_source 'fine-focus sealed tube'
_diffrn_radiation_type MoK\a
_diffrn_radiation_wavelength 0.71073
_diffrn_reflns_av_R_equivalents 0.0147
_diffrn_reflns_av_sigmaI/netI 0.0177
_diffrn_reflns_limit_h_max 7
_diffrn_reflns_limit_h_min -8
_diffrn_reflns_limit_k_max 13
_diffrn_reflns_limit_k_min -14
_diffrn_reflns_limit_l_max 24
_diffrn_reflns_limit_l_min -24
_diffrn_reflns_number 6723
_diffrn_reflns_theta_full 25.00
_diffrn_reflns_theta_max 25.00
_diffrn_reflns_theta_min 1.94
_exptl_absorpt_coefficient_mu 0.108
_exptl_absorpt_correction_T_max 0.9840
_exptl_absorpt_correction_T_min 0.9735
_exptl_absorpt_correction_type multi-scan
_exptl_absorpt_process_details SADABS
_exptl_crystal_colour colourless
_exptl_crystal_density_diffrn 1.426
_exptl_crystal_density_method 'not measured'
_exptl_crystal_description rectangular
_exptl_crystal_F_000 832
_exptl_crystal_size_max 0.25
_exptl_crystal_size_mid 0.20
_exptl_crystal_size_min 0.15
_refine_diff_density_max 0.125
_refine_diff_density_min -0.121
_refine_diff_density_rms 0.026
_refine_ls_abs_structure_details 'Flack H D (1983), Acta Cryst. A39, 876-881'
_refine_ls_abs_structure_Flack 0.5(9)
_refine_ls_extinction_coef 0.0122(9)
_refine_ls_extinction_expression Fc^*^=kFc[1+0.001xFc^2^\l^3^/sin(2\q)]^-1/4^
_refine_ls_extinction_method SHELXL
_refine_ls_goodness_of_fit_ref 1.063
_refine_ls_hydrogen_treatment mixed
_refine_ls_matrix_type full
_refine_ls_number_parameters 270
_refine_ls_number_reflns 2829
_refine_ls_number_restraints 0
_refine_ls_restrained_S_all 1.063
_refine_ls_R_factor_all 0.0303
_refine_ls_R_factor_gt 0.0267
_refine_ls_shift/su_max 0.001
_refine_ls_shift/su_mean 0.000
_refine_ls_structure_factor_coef Fsqd
_refine_ls_weighting_details 'calc w=1/[\s^2^(Fo^2^)+(0.0323P)^2^+0.2747P] where P=(Fo^2^+2Fc^2^)/3'
_refine_ls_weighting_scheme calc
_refine_ls_wR_factor_gt 0.0649
_refine_ls_wR_factor_ref 0.0670
_reflns_number_gt 2621
_reflns_number_total 2829
_reflns_threshold_expression >2sigma(I)
_cod_data_source_file jo8b00748_si_003.cif
_cod_data_source_block new
_cod_depositor_comments
;
The following automatic conversions were performed:

data item '_symmetry_cell_setting' value 'Orthorhombic' was changed
to 'orthorhombic' in accordance with the
/home/data/users/saulius/crontab/automatic-downloads/current/ACS/lib/dictionaries/cif_core.dic
dictionary named 'cif_core.dic' version 2.4.2 last updated on
2011-04-26.

Automatic conversion script
Id: cif_fix_values 6909 2019-04-08 15:41:33Z antanas 
;
_cod_original_sg_symbol_H-M P2(1)2(1)2(1)
_cod_database_code 4035066

loop_
_symmetry_equiv_pos_as_xyz
'x, y, z'
'-x+1/2, -y, z+1/2'
'-x, y+1/2, -z+1/2'
'x+1/2, -y+1/2, -z'

loop_
_atom_site_label
_atom_site_type_symbol
_atom_site_fract_x
_atom_site_fract_y
_atom_site_fract_z
_atom_site_U_iso_or_equiv
_atom_site_adp_type
_atom_site_occupancy
_atom_site_symmetry_multiplicity
_atom_site_calc_flag
_atom_site_refinement_flags
C1 C 0.4943(3) 0.34086(15) 0.28261(10) 0.0519(5) Uani 1 1 d .
H1 H 0.4447 0.3442 0.3233 0.062 Uiso 1 1 calc R
C2 C 0.6621(3) 0.38776(18) 0.27142(11) 0.0629(6) Uani 1 1 d .
H2 H 0.7254 0.4215 0.3046 0.076 Uiso 1 1 calc R
C3 C 0.7369(3) 0.38488(17) 0.21104(11) 0.0615(6) Uani 1 1 d .
H3 H 0.8491 0.4180 0.2033 0.074 Uiso 1 1 calc R
C4 C 0.6443(3) 0.33270(15) 0.16244(10) 0.0480(5) Uani 1 1 d .
H4 H 0.6950 0.3302 0.1219 0.058 Uiso 1 1 calc R
C5 C 0.4763(3) 0.28399(14) 0.17331(9) 0.0385(4) Uani 1 1 d .
C6 C 0.3833(2) 0.22457(13) 0.12022(8) 0.0349(4) Uani 1 1 d .
C7 C 0.2106(2) 0.17257(13) 0.13591(7) 0.0314(4) Uani 1 1 d .
C8 C 0.0956(2) 0.11393(13) 0.09657(7) 0.0305(4) Uani 1 1 d .
C9 C 0.1161(2) 0.08469(14) 0.02737(7) 0.0337(4) Uani 1 1 d .
H9 H 0.1448 0.1522 0.0031 0.040 Uiso 1 1 calc R
C10 C -0.0508(2) 0.02787(14) -0.00152(8) 0.0349(4) Uani 1 1 d .
H10 H -0.0634 0.0481 -0.0465 0.042 Uiso 1 1 calc R
C11 C -0.2235(2) 0.05340(16) 0.03397(8) 0.0394(4) Uani 1 1 d .
H11 H -0.2491 0.1335 0.0311 0.047 Uiso 1 1 calc R
C12 C -0.2053(2) 0.02031(15) 0.10349(8) 0.0394(4) Uani 1 1 d .
H12A H -0.3166 0.0378 0.1262 0.047 Uiso 1 1 calc R
H12B H -0.1838 -0.0594 0.1069 0.047 Uiso 1 1 calc R
C13 C -0.0314(2) 0.11797(14) 0.19370(7) 0.0344(4) Uani 1 1 d .
C14 C 0.1310(2) 0.17566(14) 0.19753(7) 0.0339(4) Uani 1 1 d .
C15 C 0.2139(3) 0.24312(15) 0.24846(8) 0.0418(5) Uani 1 1 d .
C16 C 0.3981(3) 0.28874(13) 0.23424(8) 0.0391(4) Uani 1 1 d .
C17 C 0.1817(2) -0.10080(14) -0.00015(8) 0.0396(4) Uani 1 1 d .
C18 C 0.2392(4) -0.1897(2) 0.04591(12) 0.0753(7) Uani 1 1 d .
H18A H 0.1927 -0.1724 0.0874 0.113 Uiso 1 1 calc R
H18B H 0.3695 -0.1930 0.0475 0.113 Uiso 1 1 calc R
H18C H 0.1922 -0.2605 0.0323 0.113 Uiso 1 1 calc R
C19 C 0.2390(3) -0.1245(2) -0.06729(9) 0.0620(6) Uani 1 1 d .
H19A H 0.1905 -0.1952 -0.0805 0.093 Uiso 1 1 calc R
H19B H 0.3693 -0.1267 -0.0696 0.093 Uiso 1 1 calc R
H19C H 0.1941 -0.0668 -0.0948 0.093 Uiso 1 1 calc R
C20 C -0.1714(3) 0.09154(14) 0.24220(8) 0.0375(4) Uani 1 1 d .
C21 C -0.2265(4) 0.0590(2) 0.34981(9) 0.0707(7) Uani 1 1 d .
H21A H -0.2970 0.1256 0.3560 0.106 Uiso 1 1 calc R
H21B H -0.1618 0.0417 0.3882 0.106 Uiso 1 1 calc R
H21C H -0.3058 -0.0018 0.3392 0.106 Uiso 1 1 calc R
N1 N -0.05187(18) 0.08237(11) 0.13147(6) 0.0323(3) Uani 1 1 d .
O1 O 0.45038(16) 0.21963(11) 0.06678(6) 0.0466(3) Uani 1 1 d .
O2 O 0.25659(18) 0.00496(11) 0.01897(7) 0.0548(4) Uani 1 1 d .
O3 O -0.00924(16) -0.08708(9) 0.00456(6) 0.0433(3) Uani 1 1 d .
O4 O -0.36653(19) -0.00676(13) 0.00538(7) 0.0585(4) Uani 1 1 d .
O5 O -0.33118(19) 0.08347(12) 0.23101(6) 0.0508(4) Uani 1 1 d .
O6 O -0.0984(2) 0.07644(13) 0.29876(6) 0.0575(4) Uani 1 1 d .
O7 O 0.1367(2) 0.26611(13) 0.29823(6) 0.0659(4) Uani 1 1 d .
H1O H -0.472(4) 0.0214(19) 0.0170(11) 0.075(8) Uiso 1 1 d .

loop_
_atom_site_aniso_label
_atom_site_aniso_U_11
_atom_site_aniso_U_22
_atom_site_aniso_U_33
_atom_site_aniso_U_23
_atom_site_aniso_U_13
_atom_site_aniso_U_12
C1 0.0530(13) 0.0494(10) 0.0532(11) -0.0089(9) -0.0113(10) 0.0006(10)
C2 0.0586(16) 0.0587(12) 0.0715(14) -0.0092(11) -0.0222(12) -0.0115(11)
C3 0.0457(14) 0.0568(12) 0.0822(15) 0.0026(11) -0.0151(12) -0.0173(11)
C4 0.0397(12) 0.0451(10) 0.0591(11) 0.0052(9) -0.0077(9) -0.0084(9)
C5 0.0349(11) 0.0317(8) 0.0489(10) 0.0048(7) -0.0069(8) -0.0017(8)
C6 0.0313(10) 0.0327(8) 0.0408(9) 0.0043(7) -0.0003(8) 0.0018(8)
C7 0.0257(9) 0.0347(8) 0.0338(8) 0.0006(7) -0.0011(7) -0.0001(7)
C8 0.0238(9) 0.0339(8) 0.0339(8) 0.0023(7) 0.0031(7) 0.0023(7)
C9 0.0271(9) 0.0372(8) 0.0368(8) -0.0018(7) 0.0039(7) -0.0010(8)
C10 0.0268(10) 0.0427(9) 0.0353(8) -0.0056(7) -0.0015(7) 0.0007(7)
C11 0.0255(10) 0.0502(10) 0.0424(9) -0.0085(8) -0.0011(8) 0.0047(8)
C12 0.0228(10) 0.0510(10) 0.0443(9) -0.0054(8) 0.0043(8) -0.0070(8)
C13 0.0287(10) 0.0422(9) 0.0322(8) 0.0027(7) 0.0010(7) 0.0037(7)
C14 0.0282(10) 0.0403(8) 0.0332(8) 0.0002(7) -0.0010(7) 0.0029(8)
C15 0.0433(12) 0.0460(10) 0.0362(9) -0.0011(8) -0.0029(8) 0.0033(8)
C16 0.0386(11) 0.0320(8) 0.0468(10) -0.0001(7) -0.0086(9) 0.0039(8)
C17 0.0246(10) 0.0424(9) 0.0518(10) -0.0109(8) 0.0026(8) 0.0009(7)
C18 0.0670(17) 0.0757(16) 0.0833(16) 0.0120(13) -0.0023(14) 0.0172(15)
C19 0.0438(13) 0.0803(15) 0.0619(12) -0.0246(11) 0.0106(11) -0.0052(12)
C20 0.0372(12) 0.0368(9) 0.0386(9) -0.0008(8) 0.0059(8) 0.0016(8)
C21 0.0812(18) 0.0933(17) 0.0378(10) -0.0017(10) 0.0165(12) -0.0317(15)
N1 0.0253(8) 0.0377(7) 0.0338(7) -0.0007(6) 0.0011(6) -0.0022(6)
O1 0.0365(8) 0.0566(7) 0.0466(7) -0.0007(6) 0.0095(6) -0.0111(6)
O2 0.0223(7) 0.0549(7) 0.0873(10) -0.0317(7) 0.0019(7) 0.0005(6)
O3 0.0251(7) 0.0403(6) 0.0646(8) -0.0123(6) 0.0060(6) -0.0024(5)
O4 0.0229(8) 0.0945(11) 0.0582(8) -0.0281(8) -0.0048(7) 0.0000(8)
O5 0.0344(9) 0.0663(9) 0.0516(7) 0.0023(7) 0.0090(6) -0.0031(7)
O6 0.0512(9) 0.0877(10) 0.0336(6) 0.0112(7) 0.0049(6) -0.0096(8)
O7 0.0619(10) 0.0908(11) 0.0450(8) -0.0214(7) 0.0074(7) -0.0142(9)

loop_
_atom_type_symbol
_atom_type_description
_atom_type_scat_dispersion_real
_atom_type_scat_dispersion_imag
_atom_type_scat_source
C C 0.0033 0.0016 'International Tables Vol C Tables 4.2.6.8 and 6.1.1.4'
H H 0.0000 0.0000 'International Tables Vol C Tables 4.2.6.8 and 6.1.1.4'
N N 0.0061 0.0033 'International Tables Vol C Tables 4.2.6.8 and 6.1.1.4'
O O 0.0106 0.0060 'International Tables Vol C Tables 4.2.6.8 and 6.1.1.4'

loop_
_geom_angle_atom_site_label_1
_geom_angle_atom_site_label_2
_geom_angle_atom_site_label_3
_geom_angle
C2 C1 C16 121.1(2)
C2 C1 H1 119.5
C16 C1 H1 119.5
C1 C2 C3 120.21(19)
C1 C2 H2 119.9
C3 C2 H2 119.9
C4 C3 C2 119.6(2)
C4 C3 H3 120.2
C2 C3 H3 120.2
C3 C4 C5 120.7(2)
C3 C4 H4 119.7
C5 C4 H4 119.7
C4 C5 C16 119.91(17)
C4 C5 C6 119.18(17)
C16 C5 C6 120.90(16)
O1 C6 C7 122.59(16)
O1 C6 C5 121.53(16)
C7 C6 C5 115.88(15)
C8 C7 C14 107.91(14)
C8 C7 C6 128.32(15)
C14 C7 C6 123.77(14)
N1 C8 C7 107.91(13)
N1 C8 C9 122.39(14)
C7 C8 C9 129.69(15)
O2 C9 C8 110.50(13)
O2 C9 C10 103.65(12)
C8 C9 C10 114.03(14)
O2 C9 H9 109.5
C8 C9 H9 109.5
C10 C9 H9 109.5
O3 C10 C11 109.58(14)
O3 C10 C9 102.92(13)
C11 C10 C9 112.98(13)
O3 C10 H10 110.4
C11 C10 H10 110.4
C9 C10 H10 110.4
O4 C11 C10 108.36(13)
O4 C11 C12 110.00(15)
C10 C11 C12 110.47(14)
O4 C11 H11 109.3
C10 C11 H11 109.3
C12 C11 H11 109.3
N1 C12 C11 108.61(14)
N1 C12 H12A 110.0
C11 C12 H12A 110.0
N1 C12 H12B 110.0
C11 C12 H12B 110.0
H12A C12 H12B 108.3
C14 C13 N1 107.65(14)
C14 C13 C20 131.82(15)
N1 C13 C20 120.53(15)
C13 C14 C7 106.84(14)
C13 C14 C15 132.40(16)
C7 C14 C15 120.37(16)
O7 C15 C14 123.58(19)
O7 C15 C16 120.76(17)
C14 C15 C16 115.57(15)
C1 C16 C5 118.49(19)
C1 C16 C15 118.80(18)
C5 C16 C15 122.68(16)
O3 C17 O2 104.95(13)
O3 C17 C18 108.47(17)
O2 C17 C18 109.66(16)
O3 C17 C19 111.50(16)
O2 C17 C19 108.76(16)
C18 C17 C19 113.18(17)
C17 C18 H18A 109.5
C17 C18 H18B 109.5
H18A C18 H18B 109.5
C17 C18 H18C 109.5
H18A C18 H18C 109.5
H18B C18 H18C 109.5
C17 C19 H19A 109.5
C17 C19 H19B 109.5
H19A C19 H19B 109.5
C17 C19 H19C 109.5
H19A C19 H19C 109.5
H19B C19 H19C 109.5
O5 C20 O6 124.33(17)
O5 C20 C13 124.17(16)
O6 C20 C13 111.49(16)
O6 C21 H21A 109.5
O6 C21 H21B 109.5
H21A C21 H21B 109.5
O6 C21 H21C 109.5
H21A C21 H21C 109.5
H21B C21 H21C 109.5
C8 N1 C13 109.66(13)
C8 N1 C12 122.33(13)
C13 N1 C12 128.01(13)
C9 O2 C17 110.39(13)
C10 O3 C17 108.68(13)
C11 O4 H1O 110.0(16)
C20 O6 C21 115.15(16)

loop_
_geom_bond_atom_site_label_1
_geom_bond_atom_site_label_2
_geom_bond_distance
C1 C2 1.376(3)
C1 C16 1.387(3)
C1 H1 0.9300
C2 C3 1.384(3)
C2 H2 0.9300
C3 C4 1.377(3)
C3 H3 0.9300
C4 C5 1.385(3)
C4 H4 0.9300
C5 C16 1.405(2)
C5 C6 1.490(2)
C6 O1 1.228(2)
C6 C7 1.453(2)
C7 C8 1.376(2)
C7 C14 1.422(2)
C8 N1 1.363(2)
C8 C9 1.504(2)
C9 O2 1.418(2)
C9 C10 1.529(2)
C9 H9 0.9800
C10 O3 1.416(2)
C10 C11 1.504(2)
C10 H10 0.9800
C11 O4 1.410(2)
C11 C12 1.520(2)
C11 H11 0.9800
C12 N1 1.474(2)
C12 H12A 0.9700
C12 H12B 0.9700
C13 C14 1.382(2)
C13 N1 1.384(2)
C13 C20 1.483(2)
C14 C15 1.473(2)
C15 O7 1.222(2)
C15 C16 1.491(3)
C17 O3 1.417(2)
C17 O2 1.439(2)
C17 C18 1.499(3)
C17 C19 1.500(3)
C18 H18A 0.9600
C18 H18B 0.9600
C18 H18C 0.9600
C19 H19A 0.9600
C19 H19B 0.9600
C19 H19C 0.9600
C20 O5 1.202(2)
C20 O6 1.317(2)
C21 O6 1.443(2)
C21 H21A 0.9600
C21 H21B 0.9600
C21 H21C 0.9600
O4 H1O 0.88(3)

loop_
_geom_torsion_atom_site_label_1
_geom_torsion_atom_site_label_2
_geom_torsion_atom_site_label_3
_geom_torsion_atom_site_label_4
_geom_torsion
C16 C1 C2 C3 0.8(3)
C1 C2 C3 C4 -1.4(3)
C2 C3 C4 C5 0.6(3)
C3 C4 C5 C16 0.8(3)
C3 C4 C5 C6 -177.72(17)
C4 C5 C6 O1 -1.4(3)
C16 C5 C6 O1 -179.86(16)
C4 C5 C6 C7 178.04(15)
C16 C5 C6 C7 -0.4(2)
O1 C6 C7 C8 -1.3(3)
C5 C6 C7 C8 179.26(16)
O1 C6 C7 C14 179.10(16)
C5 C6 C7 C14 -0.3(2)
C14 C7 C8 N1 0.75(18)
C6 C7 C8 N1 -178.90(15)
C14 C7 C8 C9 -178.88(15)
C6 C7 C8 C9 1.5(3)
N1 C8 C9 O2 -110.16(16)
C7 C8 C9 O2 69.4(2)
N1 C8 C9 C10 6.1(2)
C7 C8 C9 C10 -174.31(16)
O2 C9 C10 O3 25.70(16)
C8 C9 C10 O3 -94.50(15)
O2 C9 C10 C11 143.78(14)
C8 C9 C10 C11 23.6(2)
O3 C10 C11 O4 -63.23(18)
C9 C10 C11 O4 -177.34(15)
O3 C10 C11 C12 57.33(18)
C9 C10 C11 C12 -56.78(19)
O4 C11 C12 N1 178.53(13)
C10 C11 C12 N1 58.95(18)
N1 C13 C14 C7 -0.97(17)
C20 C13 C14 C7 178.81(17)
N1 C13 C14 C15 171.63(17)
C20 C13 C14 C15 -8.6(3)
C8 C7 C14 C13 0.14(18)
C6 C7 C14 C13 179.81(15)
C8 C7 C14 C15 -173.53(15)
C6 C7 C14 C15 6.1(2)
C13 C14 C15 O7 -5.7(3)
C7 C14 C15 O7 166.05(17)
C13 C14 C15 C16 177.74(16)
C7 C14 C15 C16 -10.5(2)
C2 C1 C16 C5 0.5(3)
C2 C1 C16 C15 -177.73(17)
C4 C5 C16 C1 -1.3(3)
C6 C5 C16 C1 177.17(16)
C4 C5 C16 C15 176.86(16)
C6 C5 C16 C15 -4.7(2)
O7 C15 C16 C1 11.5(3)
C14 C15 C16 C1 -171.89(16)
O7 C15 C16 C5 -166.64(18)
C14 C15 C16 C5 10.0(2)
C14 C13 C20 O5 147.78(19)
N1 C13 C20 O5 -32.5(3)
C14 C13 C20 O6 -33.2(3)
N1 C13 C20 O6 146.60(15)
C7 C8 N1 C13 -1.38(18)
C9 C8 N1 C13 178.28(14)
C7 C8 N1 C12 178.29(14)
C9 C8 N1 C12 -2.1(2)
C14 C13 N1 C8 1.47(17)
C20 C13 N1 C8 -178.34(14)
C14 C13 N1 C12 -178.17(15)
C20 C13 N1 C12 2.0(2)
C11 C12 N1 C8 -30.4(2)
C11 C12 N1 C13 149.19(15)
C8 C9 O2 C17 111.02(15)
C10 C9 O2 C17 -11.55(17)
O3 C17 O2 C9 -7.07(19)
C18 C17 O2 C9 -123.41(16)
C19 C17 O2 C9 112.35(16)
C11 C10 O3 C17 -151.90(13)
C9 C10 O3 C17 -31.46(17)
O2 C17 O3 C10 24.81(19)
C18 C17 O3 C10 141.97(16)
C19 C17 O3 C10 -92.76(17)
O5 C20 O6 C21 -5.6(3)
C13 C20 O6 C21 175.33(16)
